data_7003878
loop_
_publ_author_name
'Kilah, Nathan L.'
'Weir, Michelle L.'
'Wild, S. Bruce'

_publ_section_title
;
 Tertiary arsine-stabilised arsenium salts: syntheses and comparisons
 with phosphine analogues
;
_journal_issue 18
_journal_name_full 'Dalton Transactions'
_journal_page_first 2480
_journal_page_last 2486
_journal_paper_doi 10.1039/b800965a
_journal_year 2008
_chemical_compound_source
;
?
;
_chemical_formula_moiety ' C15 H19 As1 P1, C1 F3 O3 S1 '
_chemical_formula_sum 'C16 H19 As F3 O3 P S'
_chemical_formula_weight 454.28
_chemical_name_systematic
;
?
;
_space_group_IT_number 14
_symmetry_cell_setting monoclinic
_symmetry_space_group_name_Hall '-P 2yn'
_symmetry_space_group_name_H-M 'P 1 21/n 1'
_atom_sites_solution_hydrogens geom
_atom_sites_solution_primary direct
_audit_creation_date 06-06-09
_audit_creation_method CRYSTALS_ver_12-03-99
_audit_update_record
;
2006-09-06 - Report on C16 H19 As1 F3 O3 P1 S1
by Nathan L. Kilah
for Michelle L. Weir and S. Bruce Wild

2006-09-06 - Passed CheckCif with minor warnings.
;
_cell_angle_alpha 90
_cell_angle_beta 101.5155(12)
_cell_angle_gamma 90
_cell_formula_units_Z 4
_cell_length_a 8.0376(2)
_cell_length_b 15.2874(3)
_cell_length_c 15.9712(3)
_cell_measurement_reflns_used 22161
_cell_measurement_temperature 200
_cell_measurement_theta_max 27
_cell_measurement_theta_min 3
_cell_volume 1922.94(7)
_computing_cell_refinement
;
Denzo/Scalepack (Otwinowski & Minor, 1996)
;
_computing_data_collection
;
COLLECT (Nonius BV, 1997)
;
_computing_data_reduction
;
Denzo/Scalepack (Otwinowski & Minor, 1996)
;
_computing_molecular_graphics
;
ORTEP3 (Farrugia 1997)
;
_computing_publication_material
;
CRYSTALS (Watkin et al 2003)
;
_computing_structure_refinement
;
CRYSTALS (Watkin et al 2003)
;
_computing_structure_solution
;
SIR92 (Altomare et al, 1994)
;
_diffrn_ambient_temperature 200
_diffrn_measured_fraction_theta_full 0.996
_diffrn_measured_fraction_theta_max 0.996
_diffrn_measurement_device_type
;
Nonius Kappa CCD
;
_diffrn_measurement_method ' \f and \w scans with CCD '
_diffrn_radiation_monochromator graphite
_diffrn_radiation_type 'Mo K\a'
_diffrn_radiation_wavelength 0.71073
_diffrn_reflns_av_R_equivalents 0.038
_diffrn_reflns_limit_h_max 10
_diffrn_reflns_limit_h_min -10
_diffrn_reflns_limit_k_max 19
_diffrn_reflns_limit_k_min -19
_diffrn_reflns_limit_l_max 20
_diffrn_reflns_limit_l_min -20
_diffrn_reflns_number 40078
_diffrn_reflns_theta_full 27.536
_diffrn_reflns_theta_max 27.536
_diffrn_reflns_theta_min 2.603
_diffrn_standards_decay_% 0.00
_diffrn_standards_interval_count 0
_diffrn_standards_interval_time 0
_diffrn_standards_number 0
_exptl_absorpt_coefficient_mu 1.999
_exptl_absorpt_correction_T_max 0.699
_exptl_absorpt_correction_T_min 0.551
_exptl_absorpt_correction_type integration
_exptl_absorpt_process_details
;
Gaussian integration (Coppens, 1970)
;
_exptl_crystal_colour ' colourless '
_exptl_crystal_density_diffrn 1.569
_exptl_crystal_density_meas ?
_exptl_crystal_description ' block '
_exptl_crystal_F_000 920
_exptl_crystal_size_max 0.29
_exptl_crystal_size_mid 0.24
_exptl_crystal_size_min 0.23
_refine_diff_density_max 0.72
_refine_diff_density_min -0.42
_refine_ls_extinction_method None
_refine_ls_goodness_of_fit_ref 1.0959
_refine_ls_hydrogen_treatment noref
_refine_ls_matrix_type full
_refine_ls_number_parameters 226
_refine_ls_number_reflns 2569
_refine_ls_number_restraints 0
_refine_ls_R_factor_all 0.0534
_refine_ls_R_factor_gt 0.0294
_refine_ls_shift/su_max 0.000513
_refine_ls_structure_factor_coef F
_refine_ls_weighting_details
;
Method, part 1, Chebychev polynomial, (Watkin, 1994, Prince, 1982)
[weight] = 1.0/[A~0~*T~0~(x)+A~1~*T~1~(x) ... +A~n-1~]*T~n-1~(x)]
where A~i~ are the Chebychev coefficients listed below and x= Fcalc/Fmax
Method = Robust Weighting (Prince, 1982)
W = [weight] * [1-(deltaF/6*sigmaF)^2^]^2^
A~i~ are:
0.740 0.117 0.498
;
_refine_ls_weighting_scheme calc
_refine_ls_wR_factor_all 0.0445
_refine_ls_wR_factor_gt 0.0346
_refine_ls_wR_factor_ref 0.0346
_reflns_limit_h_max 10
_reflns_limit_h_min -10
_reflns_limit_k_max 19
_reflns_limit_k_min 0
_reflns_limit_l_max 20
_reflns_limit_l_min 0
_reflns_number_gt 2569
_reflns_number_total 4412
_reflns_threshold_expression I>3.00u(I)
_cod_data_source_file b800965a.txt
_cod_data_source_block michelle13_cif
_cod_depositor_comments
;
The following automatic conversions were performed:
'_symmetry_cell_setting' value 'Monoclinic' changed to 'monoclinic'
according to '/home/saulius/struct/CIF-dictionaries/cif_core.dic'
dictionary named 'cif_core.dic' version 2.4.1 from 2010-06-29.

Automatic conversion script
Id: cif_fix_enum 1527 2010-12-29 10:47:43Z saulius 

The following automatic conversions were performed:

'_exptl_crystal_density_meas' value ' not measured ' was changed to
'?' - the value is perceived as not measured.

Automatic conversion script
Id: cif_fix_values 3008 2015-01-20 13:52:24Z robertas 
;
_cod_original_sg_symbol_H-M 'P 1 21/n 1 '
_cod_original_formula_sum ' C16 H19 As1 F3 O3 P1 S1 '
_cod_database_code 7003878

loop_
_symmetry_equiv_pos_as_xyz
x,y,z
-x,-y,-z
-x+1/2,y+1/2,-z+1/2
x+1/2,-y+1/2,z+1/2

loop_
_atom_site_label
_atom_site_type_symbol
_atom_site_fract_x
_atom_site_fract_y
_atom_site_fract_z
_atom_site_U_iso_or_equiv
_atom_site_occupancy
_atom_site_adp_type
_atom_site_refinement_flags_posn
_atom_site_refinement_flags_adp
_atom_site_refinement_flags_occupancy
_atom_site_disorder_assembly
_atom_site_disorder_group
_atom_site_attached_hydrogens
As1 As -0.08919(4) 0.49128(2) 0.310943(19) 0.0392 1.0000 Uani . . . . . .
S61 S 0.24306(10) 0.69536(5) 0.54816(5) 0.0369 1.0000 Uani . . . . . .
P2 P 0.18434(9) 0.43225(5) 0.34767(4) 0.0319 1.0000 Uani . . . . . .
F61 F 0.4545(3) 0.82282(17) 0.5491(2) 0.0855 1.0000 Uani . . . . . .
F62 F 0.3754(6) 0.76335(19) 0.42701(19) 0.1197 1.0000 Uani . . . . . .
F63 F 0.2086(4) 0.85028(16) 0.4769(2) 0.0925 1.0000 Uani . . . . . .
O61 O 0.1844(5) 0.7350(2) 0.61685(19) 0.0822 1.0000 Uani . . . . . .
O62 O 0.1123(4) 0.65967(19) 0.4829(2) 0.0773 1.0000 Uani . . . . . .
O63 O 0.3870(3) 0.63973(17) 0.5694(2) 0.0731 1.0000 Uani . . . . . .
C11 C -0.0162(4) 0.6075(2) 0.2800(2) 0.0513 1.0000 Uani . . . . . .
C21 C -0.1494(3) 0.4368(2) 0.19818(18) 0.0349 1.0000 Uani . . . . . .
C22 C -0.1235(4) 0.4765(2) 0.12359(19) 0.0398 1.0000 Uani . . . . . .
C23 C -0.1888(4) 0.4388(2) 0.0448(2) 0.0486 1.0000 Uani . . . . . .
C24 C -0.2799(5) 0.3621(2) 0.0401(2) 0.0508 1.0000 Uani . . . . . .
C25 C -0.3045(5) 0.3219(2) 0.1135(2) 0.0518 1.0000 Uani . . . . . .
C26 C -0.2402(4) 0.3590(2) 0.1930(2) 0.0463 1.0000 Uani . . . . . .
C31 C 0.2489(4) 0.4391(2) 0.46143(18) 0.0430 1.0000 Uani . . . . . .
C41 C 0.1833(4) 0.3191(2) 0.3183(2) 0.0456 1.0000 Uani . . . . . .
C51 C 0.3282(3) 0.49134(18) 0.29591(17) 0.0319 1.0000 Uani . . . . . .
C52 C 0.4064(4) 0.5667(2) 0.3340(2) 0.0412 1.0000 Uani . . . . . .
C53 C 0.5020(4) 0.6178(2) 0.2890(2) 0.0489 1.0000 Uani . . . . . .
C54 C 0.5187(4) 0.5945(2) 0.2079(2) 0.0502 1.0000 Uani . . . . . .
C55 C 0.4435(4) 0.5193(2) 0.1708(2) 0.0473 1.0000 Uani . . . . . .
C56 C 0.3465(4) 0.4676(2) 0.2142(2) 0.0424 1.0000 Uani . . . . . .
C61 C 0.3214(5) 0.7868(2) 0.4959(2) 0.0541 1.0000 Uani . . . . . .
H111 H 0.0191 0.6435 0.3328 0.0590 1.0000 Uiso R . . . . .
H112 H -0.1125 0.6370 0.2408 0.0590 1.0000 Uiso R . . . . .
H113 H 0.0818 0.6011 0.2505 0.0590 1.0000 Uiso R . . . . .
H221 H -0.0578 0.5323 0.12664 0.0480 1.0000 Uiso R . . . . .
H231 H -0.1695 0.4674 -0.008 0.0586 1.0000 Uiso R . . . . .
H241 H -0.3281 0.3356 -0.0168 0.0590 1.0000 Uiso R . . . . .
H251 H -0.3691 0.2657 0.1099 0.0594 1.0000 Uiso R . . . . .
H261 H -0.2593 0.3297 0.2463 0.0543 1.0000 Uiso R . . . . .
H311 H 0.2505 0.5017 0.47952 0.0510 1.0000 Uiso R . . . . .
H312 H 0.3651 0.4135 0.47939 0.0510 1.0000 Uiso R . . . . .
H313 H 0.1671 0.4057 0.48892 0.0510 1.0000 Uiso R . . . . .
H411 H 0.1476 0.3135 0.2548 0.0547 1.0000 Uiso R . . . . .
H412 H 0.2999 0.2943 0.3370 0.0547 1.0000 Uiso R . . . . .
H413 H 0.1019 0.2864 0.3465 0.0547 1.0000 Uiso R . . . . .
H521 H 0.3939 0.5839 0.3929 0.0488 1.0000 Uiso R . . . . .
H531 H 0.5590 0.6719 0.3158 0.0577 1.0000 Uiso R . . . . .
H541 H 0.5858 0.6323 0.1758 0.0610 1.0000 Uiso R . . . . .
H551 H 0.4587 0.5019 0.1125 0.0576 1.0000 Uiso R . . . . .
H561 H 0.2902 0.4136 0.1868 0.0509 1.0000 Uiso R . . . . .

loop_
_atom_site_aniso_label
_atom_site_aniso_U_11
_atom_site_aniso_U_22
_atom_site_aniso_U_33
_atom_site_aniso_U_23
_atom_site_aniso_U_13
_atom_site_aniso_U_12
As1 0.03122(14) 0.0503(2) 0.03604(15) -0.00216(14) 0.00660(10) 0.00478(14)
S61 0.0382(4) 0.0376(4) 0.0370(4) 0.0042(3) 0.0127(3) 0.0053(3)
P2 0.0297(3) 0.0341(4) 0.0311(3) 0.0005(3) 0.0040(3) -0.0016(3)
F61 0.0776(17) 0.0649(15) 0.117(2) -0.0164(15) 0.0271(16) -0.0275(13)
F62 0.214(4) 0.0856(19) 0.090(2) -0.0182(16) 0.104(2) -0.049(2)
F63 0.109(2) 0.0548(15) 0.106(2) 0.0358(14) 0.0044(17) 0.0031(14)
O61 0.126(3) 0.0695(18) 0.0698(18) 0.0046(15) 0.064(2) 0.0228(18)
O62 0.0748(19) 0.0691(18) 0.0771(19) 0.0113(15) -0.0111(16) -0.0270(15)
O63 0.0508(15) 0.0487(15) 0.121(3) 0.0132(16) 0.0203(16) 0.0184(12)
C11 0.0465(18) 0.0387(17) 0.062(2) -0.0075(15) -0.0048(16) 0.0058(14)
C21 0.0269(13) 0.0405(15) 0.0353(14) 0.0025(12) 0.0017(11) 0.0023(11)
C22 0.0380(15) 0.0431(16) 0.0389(15) 0.0032(13) 0.0094(12) -0.0011(13)
C23 0.0513(19) 0.056(2) 0.0389(16) 0.0026(15) 0.0107(14) 0.0027(16)
C24 0.052(2) 0.052(2) 0.0429(17) -0.0104(15) -0.0024(15) 0.0056(16)
C25 0.051(2) 0.0390(17) 0.058(2) 0.0007(15) -0.0054(16) -0.0074(15)
C26 0.0459(18) 0.0438(17) 0.0461(17) 0.0101(14) 0.0018(14) -0.0036(14)
C31 0.0405(16) 0.0526(18) 0.0343(15) 0.0030(13) 0.0038(13) 0.0001(14)
C41 0.0448(18) 0.0353(16) 0.0565(19) -0.0023(14) 0.0095(15) -0.0040(13)
C51 0.0290(12) 0.0323(14) 0.0340(13) 0.0030(11) 0.0049(10) 0.0026(11)
C52 0.0365(15) 0.0388(16) 0.0467(17) -0.0014(13) 0.0046(13) -0.0014(13)
C53 0.0371(16) 0.0398(17) 0.067(2) 0.0071(15) 0.0049(15) -0.0045(13)
C54 0.0327(16) 0.0526(19) 0.067(2) 0.0248(17) 0.0146(15) 0.0079(14)
C55 0.0394(16) 0.060(2) 0.0444(16) 0.0103(15) 0.0139(13) 0.0078(15)
C56 0.0396(16) 0.0473(18) 0.0405(16) -0.0013(13) 0.0086(13) 0.0021(13)
C61 0.072(2) 0.0437(19) 0.0524(19) -0.0037(15) 0.0255(18) -0.0100(17)

loop_
_atom_type_symbol
_atom_type_scat_dispersion_real
_atom_type_scat_dispersion_imag
_atom_type_scat_Cromer_Mann_a1
_atom_type_scat_Cromer_Mann_b1
_atom_type_scat_Cromer_Mann_a2
_atom_type_scat_Cromer_Mann_b2
_atom_type_scat_Cromer_Mann_a3
_atom_type_scat_Cromer_Mann_b3
_atom_type_scat_Cromer_Mann_a4
_atom_type_scat_Cromer_Mann_b4
_atom_type_scat_Cromer_Mann_c
_atom_type_scat_source
'C ' 0.0033 0.0016 2.3100 20.8439 1.0200 10.2075 1.5886 0.5687 0.8650 51.6512 0.2156 International_Tables_Vol_IV_Table_2.2B
'H ' 0.0000 0.0000 0.4930 10.5109 0.3229 26.1257 0.1402 3.1424 0.0408 57.7998 0.0030 International_Tables_Vol_IV_Table_2.2B
'As ' 0.0499 2.0058 16.6723 2.6345 6.0701 0.2647 3.4313 12.9479 4.2779 47.7972 2.5310 International_Tables_Vol_IV_Table_2.2B
'F ' 0.0171 0.0103 3.5392 10.2825 2.6412 4.2944 1.5170 0.2615 1.0243 26.1476 0.2776 International_Tables_Vol_IV_Table_2.2B
'O ' 0.0106 0.0060 3.0485 13.2771 2.2868 5.7011 1.5463 0.3239 0.8670 32.9089 0.2508 International_Tables_Vol_IV_Table_2.2B
'P ' 0.1023 0.0942 6.4345 1.9067 4.1791 27.1570 1.7800 0.5260 1.4908 68.1645 1.1149 International_Tables_Vol_IV_Table_2.2B
'S ' 0.1246 0.1234 6.9053 1.4679 5.2034 22.2151 1.4379 0.2536 1.5863 56.1720 0.8669 International_Tables_Vol_IV_Table_2.2B

loop_
_exptl_crystal_face_index_h
_exptl_crystal_face_index_k
_exptl_crystal_face_index_l
_exptl_crystal_face_perp_dist
-5 -4 -1 0.178
0 1 0 0.121
1 -15 -11 0.184
-1 15 -18 0.124
1 -15 18 0.102
6 1 6 0.062
0 4 3 0.103

loop_
_geom_angle_atom_site_label_1
_geom_angle_site_symmetry_1
_geom_angle_atom_site_label_2
_geom_angle_site_symmetry_2
_geom_angle_atom_site_label_3
_geom_angle_site_symmetry_3
_geom_angle
_geom_angle_publ_flag
P2 . As1 . C11 . 95.69(10) yes
P2 . As1 . C21 . 96.54(8) yes
C11 . As1 . C21 . 100.65(14) yes
O61 . S61 . O62 . 114.7(2) yes
O61 . S61 . O63 . 116.9(2) yes
O62 . S61 . O63 . 112.95(19) yes
O61 . S61 . C61 . 103.17(17) yes
O62 . S61 . C61 . 103.38(17) yes
O63 . S61 . C61 . 103.39(18) yes
As1 . P2 . C31 . 107.41(11) yes
As1 . P2 . C41 . 110.58(11) yes
C31 . P2 . C41 . 107.90(16) yes
As1 . P2 . C51 . 110.50(9) yes
C31 . P2 . C51 . 110.83(14) yes
C41 . P2 . C51 . 109.57(14) yes
As1 . C11 . H111 . 109.5 no
As1 . C11 . H112 . 109.5 no
H111 . C11 . H112 . 109.5 no
As1 . C11 . H113 . 109.5 no
H111 . C11 . H113 . 109.5 no
H112 . C11 . H113 . 109.5 no
As1 . C21 . C22 . 123.5(2) yes
As1 . C21 . C26 . 116.7(2) yes
C22 . C21 . C26 . 119.3(3) yes
C21 . C22 . C23 . 120.1(3) yes
C21 . C22 . H221 . 120.0 no
C23 . C22 . H221 . 120.0 no
C22 . C23 . C24 . 120.3(3) yes
C22 . C23 . H231 . 119.9 no
C24 . C23 . H231 . 119.9 no
C23 . C24 . C25 . 120.0(3) yes
C23 . C24 . H241 . 120.0 no
C25 . C24 . H241 . 120.0 no
C24 . C25 . C26 . 120.4(3) yes
C24 . C25 . H251 . 119.8 no
C26 . C25 . H251 . 119.8 no
C25 . C26 . C21 . 119.9(3) yes
C25 . C26 . H261 . 120.1 no
C21 . C26 . H261 . 120.1 no
P2 . C31 . H311 . 109.5 no
P2 . C31 . H312 . 109.5 no
H311 . C31 . H312 . 109.5 no
P2 . C31 . H313 . 109.5 no
H311 . C31 . H313 . 109.5 no
H312 . C31 . H313 . 109.5 no
P2 . C41 . H411 . 109.5 no
P2 . C41 . H412 . 109.5 no
H411 . C41 . H412 . 109.5 no
P2 . C41 . H413 . 109.5 no
H411 . C41 . H413 . 109.5 no
H412 . C41 . H413 . 109.5 no
P2 . C51 . C52 . 119.4(2) yes
P2 . C51 . C56 . 120.0(2) yes
C52 . C51 . C56 . 120.2(3) yes
C51 . C52 . C53 . 119.0(3) yes
C51 . C52 . H521 . 120.5 no
C53 . C52 . H521 . 120.5 no
C52 . C53 . C54 . 120.6(3) yes
C52 . C53 . H531 . 119.7 no
C54 . C53 . H531 . 119.7 no
C53 . C54 . C55 . 120.3(3) yes
C53 . C54 . H541 . 119.9 no
C55 . C54 . H541 . 119.9 no
C54 . C55 . C56 . 120.2(3) yes
C54 . C55 . H551 . 119.9 no
C56 . C55 . H551 . 119.9 no
C51 . C56 . C55 . 119.7(3) yes
C51 . C56 . H561 . 120.2 no
C55 . C56 . H561 . 120.2 no
S61 . C61 . F61 . 109.4(3) yes
S61 . C61 . F63 . 112.9(3) yes
F61 . C61 . F63 . 105.5(3) yes
S61 . C61 . F62 . 112.4(3) yes
F61 . C61 . F62 . 106.7(3) yes
F63 . C61 . F62 . 109.6(4) yes

loop_
_geom_bond_atom_site_label_1
_geom_bond_site_symmetry_1
_geom_bond_atom_site_label_2
_geom_bond_site_symmetry_2
_geom_bond_distance
_geom_bond_publ_flag
As1 . P2 . 2.3402(8) yes
As1 . C11 . 1.965(3) yes
As1 . C21 . 1.956(3) yes
S61 . O61 . 1.414(3) yes
S61 . O62 . 1.433(3) yes
S61 . O63 . 1.421(3) yes
S61 . C61 . 1.805(4) yes
P2 . C31 . 1.790(3) yes
P2 . C41 . 1.792(3) yes
P2 . C51 . 1.794(3) yes
F61 . C61 . 1.344(5) yes
F62 . C61 . 1.311(4) yes
F63 . C61 . 1.321(5) yes
C11 . H111 . 1.000 no
C11 . H112 . 1.000 no
C11 . H113 . 1.000 no
C21 . C22 . 1.389(4) yes
C21 . C26 . 1.389(4) yes
C22 . C23 . 1.388(5) yes
C22 . H221 . 1.000 no
C23 . C24 . 1.377(5) yes
C23 . H231 . 1.000 no
C24 . C25 . 1.372(5) yes
C24 . H241 . 1.000 no
C25 . C26 . 1.393(5) yes
C25 . H251 . 1.000 no
C26 . H261 . 1.000 no
C31 . H311 . 1.000 no
C31 . H312 . 1.000 no
C31 . H313 . 1.000 no
C41 . H411 . 1.000 no
C41 . H412 . 1.000 no
C41 . H413 . 1.000 no
C51 . C52 . 1.393(4) yes
C51 . C56 . 1.390(4) yes
C52 . C53 . 1.392(4) yes
C52 . H521 . 1.000 no
C53 . C54 . 1.375(5) yes
C53 . H531 . 1.000 no
C54 . C55 . 1.376(5) yes
C54 . H541 . 1.000 no
C55 . C56 . 1.388(5) yes
C55 . H551 . 1.000 no
C56 . H561 . 1.000 no

loop_
_geom_torsion_atom_site_label_1
_geom_torsion_atom_site_label_2
_geom_torsion_atom_site_label_3
_geom_torsion_atom_site_label_4
_geom_torsion
_geom_torsion_site_symmetry_1
_geom_torsion_site_symmetry_2
_geom_torsion_site_symmetry_3
_geom_torsion_site_symmetry_4
_geom_torsion_publ_flag
C11 As1 P2 C31 98.00(14) . . . . no
C11 As1 P2 C41 -144.49(14) . . . . no
C11 As1 P2 C51 -22.98(13) . . . . no
C21 As1 P2 C31 -160.55(14) . . . . no
C21 As1 P2 C41 -43.04(14) . . . . no
C21 As1 P2 C51 78.47(13) . . . . no
P2 As1 C21 C22 -91.8(2) . . . . no
P2 As1 C21 C26 95.8(2) . . . . no
C11 As1 C21 C22 5.2(3) . . . . no
C11 As1 C21 C26 -167.1(2) . . . . no
O63 S61 C61 F61 -57.7(3) . . . . no
O61 S61 C61 F61 64.5(3) . . . . no
O61 S61 C61 F62 -177.1(3) . . . . no
O61 S61 C61 F63 -52.6(3) . . . . no
O62 S61 C61 F61 -175.7(3) . . . . no
O62 S61 C61 F62 -57.3(3) . . . . no
O62 S61 C61 F63 67.2(3) . . . . no
O63 S61 C61 F62 60.6(3) . . . . no
O63 S61 C61 F63 -174.9(3) . . . . no
C41 P2 C51 C56 34.9(3) . . . . no
As1 P2 C51 C56 -87.2(2) . . . . no
As1 P2 C51 C52 85.6(2) . . . . no
C41 P2 C51 C52 -152.3(2) . . . . no
C31 P2 C51 C52 -33.3(3) . . . . no
C31 P2 C51 C56 153.8(2) . . . . no
C26 C21 C22 C23 0.4(4) . . . . no
As1 C21 C22 C23 -171.8(2) . . . . no
C22 C21 C26 C25 -0.2(5) . . . . no
As1 C21 C26 C25 172.5(3) . . . . no
C21 C22 C23 C24 0.2(5) . . . . no
C22 C23 C24 C25 -0.9(5) . . . . no
C23 C24 C25 C26 1.1(6) . . . . no
C24 C25 C26 C21 -0.5(5) . . . . no
C52 C51 C56 C55 0.2(5) . . . . no
P2 C51 C52 C53 -172.5(2) . . . . no
P2 C51 C56 C55 173.0(2) . . . . no
C56 C51 C52 C53 0.3(4) . . . . no
C51 C52 C53 C54 0.2(5) . . . . no
C52 C53 C54 C55 -1.2(5) . . . . no
C53 C54 C55 C56 1.7(5) . . . . no
C54 C55 C56 C51 -1.1(5) . . . . no

loop_
_cod_related_entry_id
_cod_related_entry_database
_cod_related_entry_code
1 ChemSpider 21118131
